data_4117962
loop_
_publ_author_name
'Jeffrey S. Arnold'
'Hien M. Nguyen'

_publ_section_title
;
 Rhodium-Catalyzed Dynamic Kinetic Asymmetric Transformations of Racemic
 Tertiary Allylic Trichloroacetimidates with Anilines
;
_journal_name_full 'Journal of the American Chemical Society'
_journal_page_first 8380
_journal_page_last 8383
_journal_paper_doi 10.1021/ja302223p
_journal_volume 134
_journal_year 2012
_chemical_absolute_configuration ad
_chemical_formula_moiety '(C18 H21 N O Br)+, (C2 O2 F3)- '
_chemical_formula_sum 'C20 H21 Br F3 N O3'
_chemical_formula_weight 460.29
_chemical_name_systematic
; 
 ? 
;
_space_group_IT_number 4
_symmetry_cell_setting monoclinic
_symmetry_space_group_name_Hall 'P 2yb'
_symmetry_space_group_name_H-M 'P 1 21 1'
_atom_sites_solution_hydrogens geom
_atom_sites_solution_primary direct
_atom_sites_solution_secondary difmap
_audit_creation_method SHELXL-97
_cell_angle_alpha 90.00
_cell_angle_beta 101.940(5)
_cell_angle_gamma 90.00
_cell_formula_units_Z 4
_cell_length_a 11.7144(12)
_cell_length_b 8.8267(10)
_cell_length_c 20.144(3)
_cell_measurement_reflns_used 9554
_cell_measurement_temperature 190(2)
_cell_measurement_theta_max 27.9
_cell_measurement_theta_min 1.0
_cell_volume 2037.8(4)
_computing_cell_refinement 'HKL Scalepack (Otwinowski & Minor, 1997)'
_computing_data_collection 'Collect (Nonius BV, 1997-2000)'
_computing_data_reduction 'HKL denzo, Scalepack (Otwinowski & Minor, 1997)'
_computing_molecular_graphics 'SHELXTL v6.1 (Sheldrick, 2008)'
_computing_publication_material 'SHELXTL v6.1 (Sheldrick, 2008)'
_computing_structure_refinement 'SHELXTL v6.1 (Sheldrick, 2008)'
_computing_structure_solution 'SHELXTL v6.1 (Sheldrick, 2008)'
_diffrn_ambient_temperature 190(2)
_diffrn_detector_area_resol_mean 9
_diffrn_measured_fraction_theta_full 0.997
_diffrn_measured_fraction_theta_max 0.997
_diffrn_measurement_device_type 'Nonius KappaCCD'
_diffrn_measurement_method 'CCD phi and omega scans'
_diffrn_radiation_monochromator graphite
_diffrn_radiation_source 'fine-focus sealed tube'
_diffrn_radiation_type MoK\a
_diffrn_radiation_wavelength 0.71073
_diffrn_reflns_av_R_equivalents 0.0217
_diffrn_reflns_av_sigmaI/netI 0.0323
_diffrn_reflns_limit_h_max 15
_diffrn_reflns_limit_h_min -15
_diffrn_reflns_limit_k_max 11
_diffrn_reflns_limit_k_min -11
_diffrn_reflns_limit_l_max 26
_diffrn_reflns_limit_l_min -26
_diffrn_reflns_number 57173
_diffrn_reflns_theta_full 27.50
_diffrn_reflns_theta_max 27.5
_diffrn_reflns_theta_min 2.9
_diffrn_standards_number 0
_exptl_absorpt_coefficient_mu 2.064
_exptl_absorpt_correction_T_max 0.8862
_exptl_absorpt_correction_T_min 0.5077
_exptl_absorpt_correction_type multi-scan
_exptl_absorpt_process_details 'HKL Scalepack (Otwinowski & Minor, 1997)'
_exptl_crystal_colour colorless
_exptl_crystal_density_diffrn 1.500
_exptl_crystal_description plate
_exptl_crystal_F_000 936
_exptl_crystal_size_max 0.38
_exptl_crystal_size_mid 0.26
_exptl_crystal_size_min 0.06
_refine_diff_density_max 0.324
_refine_diff_density_min -0.360
_refine_diff_density_rms 0.047
_refine_ls_abs_structure_details 'Flack H D (1983), Acta Cryst. A39, 876-881'
_refine_ls_abs_structure_Flack 0.004(5)
_refine_ls_extinction_coef 0.0020(4)
_refine_ls_extinction_expression Fc^*^=kFc[1+0.001xFc^2^\l^3^/sin(2\q)]^-1/4^
_refine_ls_extinction_method SHELXL
_refine_ls_goodness_of_fit_ref 1.022
_refine_ls_hydrogen_treatment constr
_refine_ls_matrix_type full
_refine_ls_number_parameters 530
_refine_ls_number_reflns 9061
_refine_ls_number_restraints 139
_refine_ls_restrained_S_all 1.045
_refine_ls_R_factor_all 0.0472
_refine_ls_R_factor_gt 0.0344
_refine_ls_shift/su_max 0.022
_refine_ls_shift/su_mean 0.001
_refine_ls_structure_factor_coef Fsqd
_refine_ls_weighting_details 'calc w=1/[\s^2^(Fo^2^)+(0.0370P)^2^+0.6079P] where P=(Fo^2^+2Fc^2^)/3'
_refine_ls_weighting_scheme calc
_refine_ls_wR_factor_gt 0.0744
_refine_ls_wR_factor_ref 0.0795
_reflns_number_gt 7601
_reflns_number_total 9061
_reflns_threshold_expression >2sigma(I)
_cod_data_source_file ja302223p_si_001.cif
_cod_data_source_block ngu122
_cod_original_sg_symbol_Hall 'P 2yb '
_cod_original_sg_symbol_H-M 'P 21 '
_cod_database_code 4117962

loop_
_symmetry_equiv_pos_as_xyz
'x, y, z'
'-x, y+1/2, -z'

loop_
_atom_site_label
_atom_site_type_symbol
_atom_site_fract_x
_atom_site_fract_y
_atom_site_fract_z
_atom_site_U_iso_or_equiv
_atom_site_adp_type
_atom_site_occupancy
_atom_site_symmetry_multiplicity
_atom_site_calc_flag
_atom_site_refinement_flags
_atom_site_disorder_assembly
_atom_site_disorder_group
Br1 Br -0.04878(3) 0.96746(4) 0.68625(2) 0.07325(14) Uani 1 1 d . . .
O1 O 0.61887(17) 0.6411(2) 0.63391(11) 0.0449(5) Uani 1 1 d . . .
N1 N 0.40413(18) 0.6462(3) 0.66602(11) 0.0339(5) Uani 1 1 d . . .
H1C H 0.4138 0.5680 0.6969 0.041 Uiso 1 1 calc R . .
H1D H 0.4639 0.7139 0.6803 0.041 Uiso 1 1 calc R . .
C1 C 0.5424(2) 0.5209(3) 0.60990(17) 0.0440(7) Uani 1 1 d . . .
H1A H 0.5521 0.4384 0.6439 0.053 Uiso 1 1 calc R . .
H1B H 0.5598 0.4799 0.5674 0.053 Uiso 1 1 calc R . .
C2 C 0.4178(3) 0.5812(3) 0.59707(15) 0.0404(7) Uani 1 1 d . . .
C3 C 0.4017(3) 0.7087(4) 0.54737(16) 0.0494(8) Uani 1 1 d . . .
H3 H 0.4498 0.7957 0.5576 0.059 Uiso 1 1 calc R . .
C4 C 0.3241(4) 0.7058(5) 0.4903(2) 0.0764(12) Uani 1 1 d . . .
H4A H 0.2751 0.6199 0.4790 0.092 Uiso 1 1 calc R . .
H4B H 0.3169 0.7896 0.4601 0.092 Uiso 1 1 calc R . .
C5 C 0.3342(3) 0.4464(4) 0.57780(17) 0.0564(9) Uani 1 1 d . . .
H5A H 0.3580 0.3875 0.5417 0.085 Uiso 1 1 calc R . .
H5B H 0.2546 0.4842 0.5618 0.085 Uiso 1 1 calc R . .
H5C H 0.3367 0.3818 0.6176 0.085 Uiso 1 1 calc R . .
C6 C 0.7344(2) 0.5927(4) 0.66349(16) 0.0459(7) Uani 1 1 d . . .
H6A H 0.7299 0.5081 0.6951 0.055 Uiso 1 1 calc R . .
H6B H 0.7763 0.6773 0.6903 0.055 Uiso 1 1 calc R . .
C7 C 0.8033(2) 0.5416(3) 0.61217(15) 0.0388(6) Uani 1 1 d . . .
C8 C 0.8769(3) 0.4191(4) 0.62519(17) 0.0474(7) Uani 1 1 d . . .
H8 H 0.8816 0.3634 0.6660 0.057 Uiso 1 1 calc R . .
C9 C 0.9442(3) 0.3757(5) 0.5795(2) 0.0664(11) Uani 1 1 d . . .
H9 H 0.9955 0.2917 0.5896 0.080 Uiso 1 1 calc R . .
C10 C 0.9374(4) 0.4522(6) 0.5205(2) 0.0803(13) Uani 1 1 d . . .
H10 H 0.9838 0.4221 0.4893 0.096 Uiso 1 1 calc R . .
C11 C 0.8628(4) 0.5739(6) 0.5060(2) 0.0803(13) Uani 1 1 d . . .
H11 H 0.8567 0.6266 0.4643 0.096 Uiso 1 1 calc R . .
C12 C 0.7967(3) 0.6195(4) 0.55187(17) 0.0573(9) Uani 1 1 d . . .
H12 H 0.7465 0.7047 0.5419 0.069 Uiso 1 1 calc R . .
C13 C 0.2937(2) 0.7229(3) 0.66843(13) 0.0334(6) Uani 1 1 d . . .
C14 C 0.1968(2) 0.6387(3) 0.67268(15) 0.0398(6) Uani 1 1 d . . .
H14 H 0.2005 0.5312 0.6726 0.048 Uiso 1 1 calc R . .
C15 C 0.0936(3) 0.7116(3) 0.67712(16) 0.0443(7) Uani 1 1 d . . .
H15 H 0.0255 0.6550 0.6794 0.053 Uiso 1 1 calc R . .
C16 C 0.0918(2) 0.8684(4) 0.67822(15) 0.0436(7) Uani 1 1 d . . .
C17 C 0.1883(2) 0.9530(3) 0.67513(15) 0.0422(7) Uani 1 1 d . . .
H17 H 0.1853 1.0605 0.6766 0.051 Uiso 1 1 calc R . .
C18 C 0.2908(2) 0.8795(3) 0.66984(14) 0.0392(7) Uani 1 1 d . . .
H18 H 0.3585 0.9364 0.6672 0.047 Uiso 1 1 calc R . .
Br1' Br 1.07722(2) 0.34717(3) 0.806175(16) 0.04705(9) Uani 1 1 d . . .
O1' O 0.40713(16) 0.6611(2) 0.87508(11) 0.0401(5) Uani 1 1 d . . .
N1' N 0.62389(17) 0.6359(2) 0.84840(10) 0.0282(4) Uani 1 1 d . . .
H1C' H 0.5651 0.5678 0.8326 0.034 Uiso 1 1 calc R . .
H1D' H 0.6120 0.7185 0.8200 0.034 Uiso 1 1 calc R . .
C1' C 0.4921(2) 0.7672(3) 0.90709(15) 0.0365(6) Uani 1 1 d . . .
H1A' H 0.4743 0.8011 0.9507 0.044 Uiso 1 1 calc R . .
H1B' H 0.4924 0.8570 0.8777 0.044 Uiso 1 1 calc R . .
C2' C 0.6108(2) 0.6885(3) 0.91942(13) 0.0317(6) Uani 1 1 d . . .
C3' C 0.7025(2) 0.8056(3) 0.94551(15) 0.0375(6) Uani 1 1 d . . .
H3' H 0.7067 0.8915 0.9177 0.045 Uiso 1 1 calc R . .
C4' C 0.7773(3) 0.7979(4) 1.00382(16) 0.0489(8) Uani 1 1 d . . .
H4A' H 0.7759 0.7137 1.0330 0.059 Uiso 1 1 calc R . .
H4B' H 0.8328 0.8765 1.0168 0.059 Uiso 1 1 calc R . .
C5' C 0.6137(3) 0.5493(3) 0.96439(16) 0.0427(7) Uani 1 1 d . . .
H5A' H 0.6908 0.5016 0.9709 0.064 Uiso 1 1 calc R . .
H5B' H 0.5539 0.4772 0.9427 0.064 Uiso 1 1 calc R . .
H5C' H 0.5983 0.5797 1.0085 0.064 Uiso 1 1 calc R . .
C6' C 0.2976(2) 0.7262(4) 0.84563(15) 0.0419(7) Uani 1 1 d . . .
H6A' H 0.2519 0.6519 0.8141 0.050 Uiso 1 1 calc R . .
H6B' H 0.3109 0.8160 0.8187 0.050 Uiso 1 1 calc R . .
C7' C 0.2266(2) 0.7739(3) 0.89720(15) 0.0381(6) Uani 1 1 d . . .
C8' C 0.1487(3) 0.8942(3) 0.88299(18) 0.0485(8) Uani 1 1 d . . .
H8' H 0.1438 0.9520 0.8427 0.058 Uiso 1 1 calc R . .
C9' C 0.0773(3) 0.9291(5) 0.9289(2) 0.0667(12) Uani 1 1 d . . .
H9' H 0.0220 1.0089 0.9191 0.080 Uiso 1 1 calc R . .
C10' C 0.0875(3) 0.8479(6) 0.9882(2) 0.0712(11) Uani 1 1 d . . .
H10' H 0.0404 0.8728 1.0198 0.085 Uiso 1 1 calc R . .
C11' C 0.1650(3) 0.7322(5) 1.0012(2) 0.0642(10) Uani 1 1 d . . .
H11' H 0.1710 0.6757 1.0419 0.077 Uiso 1 1 calc R . .
C12' C 0.2345(3) 0.6951(4) 0.95707(17) 0.0489(8) Uani 1 1 d . . .
H12' H 0.2887 0.6143 0.9677 0.059 Uiso 1 1 calc R . .
C13' C 0.7352(2) 0.5654(3) 0.84261(12) 0.0278(5) Uani 1 1 d . . .
C14' C 0.7399(2) 0.4107(3) 0.83431(13) 0.0312(6) Uani 1 1 d . . .
H14' H 0.6733 0.3500 0.8354 0.037 Uiso 1 1 calc R . .
C15' C 0.8426(2) 0.3439(4) 0.82429(12) 0.0329(5) Uani 1 1 d . . .
H15' H 0.8470 0.2374 0.8183 0.039 Uiso 1 1 calc R . .
C16' C 0.9377(2) 0.4343(3) 0.82318(13) 0.0326(6) Uani 1 1 d . . .
C17' C 0.9337(2) 0.5900(3) 0.83208(14) 0.0366(6) Uani 1 1 d . . .
H17' H 1.0008 0.6503 0.8320 0.044 Uiso 1 1 calc R . .
C18' C 0.8307(2) 0.6567(3) 0.84104(13) 0.0318(5) Uani 1 1 d . . .
H18' H 0.8258 0.7634 0.8460 0.038 Uiso 1 1 calc R . .
C21 C 0.6401(2) 0.9600(3) 0.75307(14) 0.0357(6) Uani 1 1 d . A .
O2 O 0.57066(15) 0.8505(2) 0.75008(9) 0.0389(4) Uani 1 1 d . . .
O3 O 0.72062(19) 0.9970(2) 0.79900(12) 0.0544(6) Uani 1 1 d . . .
C22 C 0.6197(2) 1.0585(3) 0.68906(15) 0.0405(7) Uani 1 1 d D . .
F1 F 0.7000(2) 1.1612(3) 0.68837(13) 0.0742(10) Uani 0.904(5) 1 d PD A 1
F2 F 0.5201(2) 1.1331(3) 0.68035(16) 0.0941(12) Uani 0.904(5) 1 d PD A 1
F3 F 0.6139(4) 0.9789(3) 0.63315(12) 0.1061(14) Uani 0.904(5) 1 d PD A 1
F1A F 0.6049(15) 1.2024(10) 0.7038(7) 0.053(5) Uiso 0.096(5) 1 d PD A 2
F2A F 0.5262(10) 1.0246(18) 0.6433(7) 0.053(5) Uiso 0.096(5) 1 d PD A 2
F3A F 0.7064(10) 1.0562(19) 0.6577(7) 0.053(5) Uiso 0.096(5) 1 d PD A 2
C21' C 0.3831(2) 0.3309(3) 0.76660(15) 0.0367(6) Uani 1 1 d . B .
O2' O 0.45615(16) 0.4357(2) 0.76658(9) 0.0373(4) Uani 1 1 d . . .
O3' O 0.29504(18) 0.3005(2) 0.72441(12) 0.0542(6) Uani 1 1 d . . .
C22' C 0.4077(2) 0.2293(3) 0.82937(16) 0.0441(7) Uani 1 1 d D . .
F1' F 0.3859(4) 0.3053(3) 0.88342(15) 0.0993(13) Uani 0.862(5) 1 d PD B 1
F2' F 0.5152(2) 0.1851(4) 0.84792(19) 0.0978(14) Uani 0.862(5) 1 d PD B 1
F3' F 0.3400(3) 0.1106(3) 0.82586(16) 0.0921(13) Uani 0.862(5) 1 d PD B 1
F1A' F 0.3234(8) 0.2154(16) 0.8612(6) 0.056(4) Uiso 0.138(5) 1 d PD B 2
F2A' F 0.5012(8) 0.2608(15) 0.8740(6) 0.056(4) Uiso 0.138(5) 1 d PD B 2
F3A' F 0.4258(12) 0.0908(10) 0.8068(6) 0.056(4) Uiso 0.138(5) 1 d PD B 2

loop_
_atom_site_aniso_label
_atom_site_aniso_U_11
_atom_site_aniso_U_22
_atom_site_aniso_U_33
_atom_site_aniso_U_23
_atom_site_aniso_U_13
_atom_site_aniso_U_12
Br1 0.03941(17) 0.0553(2) 0.1231(4) -0.0178(2) 0.01226(19) 0.00805(16)
O1 0.0341(10) 0.0412(12) 0.0597(14) -0.0106(10) 0.0105(9) -0.0005(8)
N1 0.0308(11) 0.0332(12) 0.0371(12) -0.0032(10) 0.0056(9) -0.0045(9)
C1 0.0396(16) 0.0404(16) 0.0544(19) -0.0096(13) 0.0153(13) -0.0008(12)
C2 0.0410(16) 0.0443(16) 0.0368(16) -0.0082(13) 0.0103(12) -0.0047(12)
C3 0.0450(17) 0.061(2) 0.0427(18) -0.0030(15) 0.0102(14) 0.0008(15)
C4 0.079(3) 0.079(3) 0.065(2) 0.021(2) 0.001(2) 0.001(2)
C5 0.0541(19) 0.062(2) 0.0530(19) -0.0194(17) 0.0107(15) -0.0151(16)
C6 0.0343(15) 0.0573(19) 0.0454(18) -0.0035(14) 0.0068(13) 0.0029(13)
C7 0.0312(14) 0.0470(16) 0.0373(15) -0.0027(13) 0.0048(11) -0.0044(12)
C8 0.0384(16) 0.0477(17) 0.0546(19) -0.0025(14) 0.0057(14) 0.0006(13)
C9 0.0481(19) 0.067(3) 0.087(3) -0.021(2) 0.0216(18) 0.0033(17)
C10 0.069(3) 0.095(3) 0.091(3) -0.027(3) 0.049(2) -0.011(3)
C11 0.096(3) 0.100(4) 0.054(2) 0.003(2) 0.037(2) -0.020(3)
C12 0.065(2) 0.057(2) 0.053(2) 0.0111(16) 0.0192(17) 0.0049(17)
C13 0.0303(13) 0.0348(15) 0.0335(15) -0.0005(11) 0.0025(11) -0.0007(11)
C14 0.0341(14) 0.0326(15) 0.0511(18) -0.0061(13) 0.0054(12) -0.0036(11)
C15 0.0344(15) 0.0394(17) 0.0581(19) -0.0072(14) 0.0074(13) -0.0072(12)
C16 0.0315(13) 0.0429(18) 0.0533(16) -0.0068(15) 0.0015(11) 0.0033(13)
C17 0.0416(15) 0.0294(15) 0.0520(17) -0.0020(13) 0.0013(13) -0.0019(12)
C18 0.0332(14) 0.0397(18) 0.0432(16) -0.0007(12) 0.0045(11) -0.0074(11)
Br1' 0.02965(13) 0.05241(17) 0.05920(18) -0.00742(16) 0.00941(11) 0.00814(13)
O1' 0.0295(9) 0.0351(10) 0.0574(13) -0.0097(9) 0.0131(9) -0.0038(8)
N1' 0.0255(10) 0.0256(10) 0.0341(12) -0.0006(9) 0.0075(8) -0.0009(8)
C1' 0.0326(14) 0.0309(14) 0.0474(17) -0.0067(12) 0.0114(12) -0.0012(11)
C2' 0.0336(13) 0.0299(13) 0.0330(14) -0.0031(11) 0.0101(11) 0.0029(10)
C3' 0.0340(14) 0.0361(15) 0.0441(16) -0.0076(11) 0.0115(12) -0.0003(10)
C4' 0.0417(16) 0.0513(17) 0.0515(19) -0.0142(14) 0.0042(14) 0.0031(13)
C5' 0.0450(16) 0.0433(16) 0.0423(17) 0.0020(13) 0.0147(13) 0.0061(13)
C6' 0.0340(14) 0.0481(17) 0.0437(17) -0.0019(13) 0.0079(12) 0.0010(12)
C7' 0.0271(13) 0.0368(15) 0.0511(18) -0.0152(13) 0.0095(12) -0.0070(11)
C8' 0.0321(15) 0.0438(18) 0.067(2) -0.0114(14) 0.0035(14) -0.0025(11)
C9' 0.0280(15) 0.064(2) 0.105(3) -0.036(2) 0.0060(18) 0.0052(15)
C10' 0.0437(18) 0.097(3) 0.082(3) -0.036(3) 0.0347(17) -0.017(2)
C11' 0.062(2) 0.074(3) 0.064(2) -0.0174(19) 0.0321(18) -0.026(2)
C12' 0.0480(18) 0.0461(18) 0.056(2) -0.0083(15) 0.0185(15) -0.0121(14)
C13' 0.0280(12) 0.0290(13) 0.0264(13) -0.0015(10) 0.0057(10) 0.0004(10)
C14' 0.0290(13) 0.0286(12) 0.0365(14) -0.0008(11) 0.0081(11) -0.0055(10)
C15' 0.0346(12) 0.0284(12) 0.0356(12) -0.0003(13) 0.0070(10) 0.0024(12)
C16' 0.0278(12) 0.0365(16) 0.0335(14) -0.0017(11) 0.0065(10) 0.0069(10)
C17' 0.0283(13) 0.0392(15) 0.0426(16) -0.0039(12) 0.0083(12) -0.0070(11)
C18' 0.0317(13) 0.0280(13) 0.0356(14) -0.0034(11) 0.0072(11) -0.0040(10)
C21 0.0312(13) 0.0282(13) 0.0488(16) 0.0000(12) 0.0108(12) 0.0005(12)
O2 0.0398(9) 0.0305(9) 0.0467(10) 0.0026(10) 0.0097(8) -0.0068(9)
O3 0.0501(12) 0.0388(12) 0.0661(15) 0.0065(10) -0.0070(11) -0.0114(9)
C22 0.0359(15) 0.0321(15) 0.0541(19) 0.0028(13) 0.0108(13) -0.0022(11)
F1 0.0671(16) 0.0704(17) 0.0807(17) 0.0256(14) 0.0053(13) -0.0350(13)
F2 0.0563(16) 0.092(2) 0.140(3) 0.075(2) 0.0333(16) 0.0321(14)
F3 0.226(4) 0.0470(14) 0.0470(14) -0.0021(12) 0.0326(18) -0.020(2)
C21' 0.0302(12) 0.0262(14) 0.0559(16) -0.0054(13) 0.0140(11) 0.0018(11)
O2' 0.0357(10) 0.0294(10) 0.0478(11) -0.0035(8) 0.0111(8) -0.0068(8)
O3' 0.0363(11) 0.0444(13) 0.0765(16) 0.0019(10) -0.0008(11) -0.0085(9)
C22' 0.0343(15) 0.0355(15) 0.066(2) 0.0041(14) 0.0174(14) -0.0064(12)
F1' 0.168(4) 0.071(2) 0.0706(18) 0.0039(14) 0.052(2) -0.003(2)
F2' 0.0440(14) 0.111(3) 0.141(3) 0.083(2) 0.0245(16) 0.0176(15)
F3' 0.095(2) 0.0559(17) 0.115(2) 0.0267(16) -0.0015(18) -0.0445(15)

loop_
_atom_type_symbol
_atom_type_description
_atom_type_scat_dispersion_real
_atom_type_scat_dispersion_imag
_atom_type_scat_source
C C 0.0033 0.0016 'International Tables Vol C Tables 4.2.6.8 and 6.1.1.4'
H H 0.0000 0.0000 'International Tables Vol C Tables 4.2.6.8 and 6.1.1.4'
N N 0.0061 0.0033 'International Tables Vol C Tables 4.2.6.8 and 6.1.1.4'
O O 0.0106 0.0060 'International Tables Vol C Tables 4.2.6.8 and 6.1.1.4'
F F 0.0171 0.0103 'International Tables Vol C Tables 4.2.6.8 and 6.1.1.4'
Br Br -0.2901 2.4595 'International Tables Vol C Tables 4.2.6.8 and 6.1.1.4'

loop_
_geom_angle_atom_site_label_1
_geom_angle_atom_site_label_2
_geom_angle_atom_site_label_3
_geom_angle
_geom_angle_publ_flag
C1 O1 C6 113.5(2) yes
C13 N1 C2 117.2(2) yes
C13 N1 H1C 108.0 ?
C2 N1 H1C 108.0 ?
C13 N1 H1D 108.0 ?
C2 N1 H1D 108.0 ?
H1C N1 H1D 107.2 ?
O1 C1 C2 108.3(2) yes
O1 C1 H1A 110.0 ?
C2 C1 H1A 110.0 ?
O1 C1 H1B 110.0 ?
C2 C1 H1B 110.0 ?
H1A C1 H1B 108.4 ?
C3 C2 C1 111.1(3) yes
C3 C2 C5 115.3(3) yes
C1 C2 C5 108.1(3) yes
C3 C2 N1 107.6(2) yes
C1 C2 N1 104.6(2) yes
C5 C2 N1 109.6(2) yes
C4 C3 C2 122.9(3) yes
C4 C3 H3 118.6 ?
C2 C3 H3 118.6 ?
C3 C4 H4A 120.0 ?
C3 C4 H4B 120.0 ?
H4A C4 H4B 120.0 ?
C2 C5 H5A 109.5 ?
C2 C5 H5B 109.5 ?
H5A C5 H5B 109.5 ?
C2 C5 H5C 109.5 ?
H5A C5 H5C 109.5 ?
H5B C5 H5C 109.5 ?
O1 C6 C7 113.6(2) yes
O1 C6 H6A 108.9 ?
C7 C6 H6A 108.9 ?
O1 C6 H6B 108.9 ?
C7 C6 H6B 108.9 ?
H6A C6 H6B 107.7 ?
C8 C7 C12 118.6(3) yes
C8 C7 C6 120.6(3) yes
C12 C7 C6 120.8(3) yes
C7 C8 C9 120.8(3) yes
C7 C8 H8 119.6 ?
C9 C8 H8 119.6 ?
C10 C9 C8 120.5(4) yes
C10 C9 H9 119.8 ?
C8 C9 H9 119.8 ?
C9 C10 C11 119.6(4) yes
C9 C10 H10 120.2 ?
C11 C10 H10 120.2 ?
C10 C11 C12 120.3(4) yes
C10 C11 H11 119.8 ?
C12 C11 H11 119.8 ?
C11 C12 C7 120.2(4) yes
C11 C12 H12 119.9 ?
C7 C12 H12 119.9 ?
C14 C13 C18 121.0(3) yes
C14 C13 N1 119.8(3) yes
C18 C13 N1 119.1(2) yes
C13 C14 C15 119.7(3) yes
C13 C14 H14 120.2 ?
C15 C14 H14 120.2 ?
C16 C15 C14 118.7(3) yes
C16 C15 H15 120.7 ?
C14 C15 H15 120.7 ?
C17 C16 C15 122.0(3) yes
C17 C16 Br1 119.5(2) yes
C15 C16 Br1 118.5(2) yes
C16 C17 C18 119.0(3) yes
C16 C17 H17 120.5 ?
C18 C17 H17 120.5 ?
C13 C18 C17 119.6(3) yes
C13 C18 H18 120.2 ?
C17 C18 H18 120.2 ?
C6' O1' C1' 114.2(2) yes
C13' N1' C2' 117.45(19) yes
C13' N1' H1C' 107.9 ?
C2' N1' H1C' 107.9 ?
C13' N1' H1D' 107.9 ?
C2' N1' H1D' 107.9 ?
H1C' N1' H1D' 107.2 ?
O1' C1' C2' 107.6(2) yes
O1' C1' H1A' 110.2 ?
C2' C1' H1A' 110.2 ?
O1' C1' H1B' 110.2 ?
C2' C1' H1B' 110.2 ?
H1A' C1' H1B' 108.5 ?
C3' C2' C5' 114.8(2) yes
C3' C2' C1' 107.7(2) yes
C5' C2' C1' 111.8(2) yes
C3' C2' N1' 109.3(2) yes
C5' C2' N1' 108.3(2) yes
C1' C2' N1' 104.4(2) yes
C4' C3' C2' 124.9(3) yes
C4' C3' H3' 117.5 ?
C2' C3' H3' 117.5 ?
C3' C4' H4A' 120.0 ?
C3' C4' H4B' 120.0 ?
H4A' C4' H4B' 120.0 ?
C2' C5' H5A' 109.5 ?
C2' C5' H5B' 109.5 ?
H5A' C5' H5B' 109.5 ?
C2' C5' H5C' 109.5 ?
H5A' C5' H5C' 109.5 ?
H5B' C5' H5C' 109.5 ?
O1' C6' C7' 113.7(2) yes
O1' C6' H6A' 108.8 ?
C7' C6' H6A' 108.8 ?
O1' C6' H6B' 108.8 ?
C7' C6' H6B' 108.8 ?
H6A' C6' H6B' 107.7 ?
C12' C7' C8' 119.1(3) yes
C12' C7' C6' 120.8(3) yes
C8' C7' C6' 120.0(3) yes
C7' C8' C9' 119.2(3) yes
C7' C8' H8' 120.4 ?
C9' C8' H8' 120.4 ?
C10' C9' C8' 120.1(3) yes
C10' C9' H9' 120.0 ?
C8' C9' H9' 120.0 ?
C11' C10' C9' 119.6(3) yes
C11' C10' H10' 120.2 ?
C9' C10' H10' 120.2 ?
C10' C11' C12' 121.4(4) yes
C10' C11' H11' 119.3 ?
C12' C11' H11' 119.3 ?
C11' C12' C7' 120.6(4) yes
C11' C12' H12' 119.7 ?
C7' C12' H12' 119.7 ?
C14' C13' C18' 121.4(2) yes
C14' C13' N1' 119.1(2) yes
C18' C13' N1' 119.3(2) yes
C13' C14' C15' 119.6(3) yes
C13' C14' H14' 120.2 ?
C15' C14' H14' 120.2 ?
C16' C15' C14' 119.0(3) yes
C16' C15' H15' 120.5 ?
C14' C15' H15' 120.5 ?
C15' C16' C17' 121.5(3) yes
C15' C16' Br1' 119.9(2) yes
C17' C16' Br1' 118.5(2) yes
C18' C17' C16' 119.4(2) yes
C18' C17' H17' 120.3 ?
C16' C17' H17' 120.3 ?
C13' C18' C17' 118.9(2) yes
C13' C18' H18' 120.5 ?
C17' C18' H18' 120.5 ?
O3 C21 O2 129.3(3) yes
O3 C21 C22 116.6(2) yes
O2 C21 C22 114.1(2) yes
F1 C22 F3 105.7(3) yes
F1 C22 F2 105.7(2) yes
F3 C22 F2 105.4(3) yes
F3A C22 F2A 106.1(6) ?
F3A C22 F1A 106.0(6) ?
F2A C22 F1A 104.3(6) ?
F1 C22 C21 114.5(2) yes
F3 C22 C21 112.9(2) yes
F2 C22 C21 112.0(2) yes
F2A C22 C21 115.1(7) ?
F3A C22 C21 113.5(7) ?
F1A C22 C21 111.1(7) ?
O3' C21' O2' 129.5(3) yes
O3' C21' C22' 115.7(2) yes
O2' C21' C22' 114.8(2) yes
F2' C22' F3' 108.5(3) yes
F2' C22' F1' 104.6(3) yes
F3' C22' F1' 103.2(3) yes
F1A' C22' F3A' 105.9(6) ?
F2A' C22' F3A' 105.2(6) ?
F1A' C22' F2A' 107.4(6) ?
F1' C22' C21' 109.9(2) yes
F2' C22' C21' 114.9(2) yes
F3' C22' C21' 114.6(3) yes
F3A' C22' C21' 105.8(6) ?
F1A' C22' C21' 115.7(6) ?
F2A' C22' C21' 115.9(6) ?

loop_
_geom_bond_atom_site_label_1
_geom_bond_atom_site_label_2
_geom_bond_distance
_geom_bond_publ_flag
Br1 C16 1.901(3) yes
O1 C1 1.408(3) yes
O1 C6 1.426(3) yes
N1 C13 1.469(3) yes
N1 C2 1.541(4) yes
N1 H1C 0.9200 ?
N1 H1D 0.9200 ?
C1 C2 1.524(4) yes
C1 H1A 0.9900 ?
C1 H1B 0.9900 ?
C2 C3 1.492(5) yes
C2 C5 1.539(4) yes
C3 C4 1.310(5) yes
C3 H3 0.9500 ?
C4 H4A 0.9500 ?
C4 H4B 0.9500 ?
C5 H5A 0.9800 ?
C5 H5B 0.9800 ?
C5 H5C 0.9800 ?
C6 C7 1.507(4) yes
C6 H6A 0.9900 ?
C6 H6B 0.9900 ?
C7 C8 1.374(4) yes
C7 C12 1.384(4) yes
C8 C9 1.383(5) yes
C8 H8 0.9500 ?
C9 C10 1.355(6) yes
C9 H9 0.9500 ?
C10 C11 1.377(7) yes
C10 H10 0.9500 ?
C11 C12 1.383(5) yes
C11 H11 0.9500 ?
C12 H12 0.9500 ?
C13 C14 1.374(4) yes
C13 C18 1.384(4) yes
C14 C15 1.390(4) yes
C14 H14 0.9500 ?
C15 C16 1.385(5) yes
C15 H15 0.9500 ?
C16 C17 1.367(4) yes
C17 C18 1.387(4) yes
C17 H17 0.9500 ?
C18 H18 0.9500 ?
Br1' C16' 1.900(2) yes
O1' C6' 1.419(3) yes
O1' C1' 1.421(3) yes
N1' C13' 1.471(3) yes
N1' C2' 1.542(3) yes
N1' H1C' 0.9200 ?
N1' H1D' 0.9200 ?
C1' C2' 1.528(4) yes
C1' H1A' 0.9900 ?
C1' H1B' 0.9900 ?
C2' C3' 1.504(4) yes
C2' C5' 1.523(4) yes
C3' C4' 1.314(4) yes
C3' H3' 0.9500 ?
C4' H4A' 0.9500 ?
C4' H4B' 0.9500 ?
C5' H5A' 0.9800 ?
C5' H5B' 0.9800 ?
C5' H5C' 0.9800 ?
C6' C7' 1.519(4) yes
C6' H6A' 0.9900 ?
C6' H6B' 0.9900 ?
C7' C12' 1.379(5) yes
C7' C8' 1.391(4) yes
C8' C9' 1.403(5) yes
C8' H8' 0.9500 ?
C9' C10' 1.377(6) yes
C9' H9' 0.9500 ?
C10' C11' 1.356(6) yes
C10' H10' 0.9500 ?
C11' C12' 1.363(5) yes
C11' H11' 0.9500 ?
C12' H12' 0.9500 ?
C13' C14' 1.378(4) yes
C13' C18' 1.385(4) yes
C14' C15' 1.393(4) yes
C14' H14' 0.9500 ?
C15' C16' 1.374(4) yes
C15' H15' 0.9500 ?
C16' C17' 1.388(4) yes
C17' C18' 1.387(4) yes
C17' H17' 0.9500 ?
C18' H18' 0.9500 ?
C21 O3 1.221(3) yes
C21 O2 1.257(3) yes
C21 C22 1.532(4) yes
C22 F3A 1.303(7) ?
C22 F1 1.309(3) yes
C22 F2A 1.312(7) ?
C22 F3 1.317(3) yes
C22 F2 1.319(3) yes
C22 F1A 1.324(7) ?
C21' O3' 1.223(3) yes
C21' O2' 1.261(3) yes
C21' C22' 1.528(4) yes
C22' F1A' 1.290(6) ?
C22' F2A' 1.295(6) ?
C22' F2' 1.296(3) yes
C22' F3' 1.308(3) yes
C22' F3A' 1.336(6) ?
C22' F1' 1.348(4) yes

loop_
_geom_hbond_atom_site_label_D
_geom_hbond_atom_site_label_H
_geom_hbond_atom_site_label_A
_geom_hbond_distance_DH
_geom_hbond_distance_HA
_geom_hbond_distance_DA
_geom_hbond_angle_DHA
_geom_hbond_publ_flag
N1 H1C O2' 0.92 1.81 2.723(3) 169 yes
N1 H1D O2 0.92 2.07 2.926(3) 155 yes
N1' H1C' O2' 0.92 2.01 2.891(3) 159 yes
N1' H1D' O2 0.92 1.81 2.718(3) 167 yes

loop_
_geom_torsion_atom_site_label_1
_geom_torsion_atom_site_label_2
_geom_torsion_atom_site_label_3
_geom_torsion_atom_site_label_4
_geom_torsion
C6 O1 C1 C2 165.3(2)
O1 C1 C2 C3 58.1(3)
O1 C1 C2 C5 -174.4(2)
O1 C1 C2 N1 -57.7(3)
C13 N1 C2 C3 57.7(3)
C13 N1 C2 C1 175.9(2)
C13 N1 C2 C5 -68.4(3)
C1 C2 C3 C4 121.7(4)
C5 C2 C3 C4 -1.7(5)
N1 C2 C3 C4 -124.3(4)
C1 O1 C6 C7 74.3(3)
O1 C6 C7 C8 -141.2(3)
O1 C6 C7 C12 40.7(4)
C12 C7 C8 C9 0.9(5)
C6 C7 C8 C9 -177.2(3)
C7 C8 C9 C10 -1.0(5)
C8 C9 C10 C11 -0.1(6)
C9 C10 C11 C12 1.1(7)
C10 C11 C12 C7 -1.2(6)
C8 C7 C12 C11 0.1(5)
C6 C7 C12 C11 178.3(3)
C2 N1 C13 C14 80.2(3)
C2 N1 C13 C18 -103.0(3)
C18 C13 C14 C15 1.3(4)
N1 C13 C14 C15 178.0(3)
C13 C14 C15 C16 -1.0(5)
C14 C15 C16 C17 -0.1(5)
C14 C15 C16 Br1 -178.7(2)
C15 C16 C17 C18 0.9(5)
Br1 C16 C17 C18 179.5(2)
C14 C13 C18 C17 -0.5(4)
N1 C13 C18 C17 -177.2(2)
C16 C17 C18 C13 -0.6(4)
C6' O1' C1' C2' -165.5(2)
O1' C1' C2' C3' 173.3(2)
O1' C1' C2' C5' -59.7(3)
O1' C1' C2' N1' 57.2(3)
C13' N1' C2' C3' 60.3(3)
C13' N1' C2' C5' -65.4(3)
C13' N1' C2' C1' 175.4(2)
C5' C2' C3' C4' -3.5(4)
C1' C2' C3' C4' 121.7(3)
N1' C2' C3' C4' -125.5(3)
C1' O1' C6' C7' -74.2(3)
O1' C6' C7' C12' -32.0(4)
O1' C6' C7' C8' 150.9(3)
C12' C7' C8' C9' -2.0(4)
C6' C7' C8' C9' 175.1(3)
C7' C8' C9' C10' 2.0(5)
C8' C9' C10' C11' -1.4(5)
C9' C10' C11' C12' 0.7(6)
C10' C11' C12' C7' -0.8(5)
C8' C7' C12' C11' 1.4(4)
C6' C7' C12' C11' -175.7(3)
C2' N1' C13' C14' 105.0(3)
C2' N1' C13' C18' -79.3(3)
C18' C13' C14' C15' 0.2(4)
N1' C13' C14' C15' 175.8(2)
C13' C14' C15' C16' 0.3(4)
C14' C15' C16' C17' 0.3(4)
C14' C15' C16' Br1' -177.61(19)
C15' C16' C17' C18' -1.2(4)
Br1' C16' C17' C18' 176.7(2)
C14' C13' C18' C17' -1.1(4)
N1' C13' C18' C17' -176.7(2)
C16' C17' C18' C13' 1.6(4)
O3 C21 C22 F3A 63.6(9)
O2 C21 C22 F3A -115.8(9)
O3 C21 C22 F1 7.4(4)
O2 C21 C22 F1 -172.0(3)
O3 C21 C22 F2A -173.9(9)
O2 C21 C22 F2A 6.7(9)
O3 C21 C22 F3 128.4(3)
O2 C21 C22 F3 -51.0(4)
O3 C21 C22 F2 -112.9(3)
O2 C21 C22 F2 67.7(3)
O3 C21 C22 F1A -55.6(9)
O2 C21 C22 F1A 125.0(8)
O3' C21' C22' F1A' -53.2(7)
O2' C21' C22' F1A' 125.8(7)
O3' C21' C22' F2A' 179.7(7)
O2' C21' C22' F2A' -1.3(7)
O3' C21' C22' F2' 135.2(3)
O2' C21' C22' F2' -45.8(4)
O3' C21' C22' F3' 8.6(4)
O2' C21' C22' F3' -172.4(3)
O3' C21' C22' F3A' 63.6(7)
O2' C21' C22' F3A' -117.4(6)
O3' C21' C22' F1' -107.1(3)
O2' C21' C22' F1' 71.9(3)
